data_7059475
loop_
_publ_author_name
'Zelenkov, Lev E.'
'Kuznetsov, Maxim L.'
'Andrusenko, Elena V.'
'Avdontceva, Margarita S.'
'Starova, Galina L.'
'Bokach, Nadezhda A.'
'Kukushkin, Vadim Yu.'

_publ_section_title
;
 Nickel(ii)-mediated cyanamide--pyrazole coupling highlights distinct
 reactivity of NCNR2 and NCR nitrile ligands
;
_journal_issue 17
_journal_name_full 'New Journal of Chemistry'
_journal_page_first 6979
_journal_page_last 6991
_journal_paper_doi 10.1039/D0NJ00704H
_journal_volume 44
_journal_year 2020
_chemical_formula_moiety 'C18 H28 N12 Ni, 2(N O3)'
_chemical_formula_sum 'C18 H28 N14 Ni O6'
_chemical_formula_weight 595.25
_space_group_crystal_system monoclinic
_space_group_IT_number 14
_space_group_name_Hall '-P 2yn'
_space_group_name_H-M_alt 'P 1 21/n 1'
_atom_sites_solution_hydrogens geom
_atom_sites_solution_primary dual
_audit_creation_date 2019-11-18
_audit_creation_method
;
Olex2 1.2
(compiled 2018.05.29 svn.r3508 for OlexSys, GUI svn.r5506)
;
_audit_update_record
;
2019-11-18 deposited with the CCDC.	2020-04-06 downloaded from the CCDC.
;
_cell_angle_alpha 90
_cell_angle_beta 103.297(7)
_cell_angle_gamma 90
_cell_formula_units_Z 2
_cell_length_a 9.6235(7)
_cell_length_b 8.0534(5)
_cell_length_c 16.8565(12)
_cell_measurement_reflns_used 2277
_cell_measurement_temperature 100(2)
_cell_measurement_theta_max 69.7780
_cell_measurement_theta_min 4.8610
_cell_volume 1271.39(16)
_computing_cell_refinement 'CrysAlisPro 1.171.39.35a (Rigaku OD, 2017)'
_computing_data_collection 'CrysAlisPro 1.171.39.35a (Rigaku OD, 2017)'
_computing_data_reduction 'CrysAlisPro 1.171.39.35a (Rigaku OD, 2017)'
_computing_molecular_graphics 'Olex2 (Dolomanov et al., 2009)'
_computing_publication_material 'Olex2 (Dolomanov et al., 2009)'
_computing_structure_refinement 'ShelXL (Sheldrick, 2015)'
_computing_structure_solution 'ShelXT (Sheldrick, 2015)'
_diffrn_ambient_temperature 100(2)
_diffrn_detector 'CCD plate'
_diffrn_detector_type HyPix3000
_diffrn_measured_fraction_theta_full 0.993
_diffrn_measured_fraction_theta_max 0.992
_diffrn_measurement_details
;
List of Runs (angles in degrees, time in seconds):

  # Type    Start    End  Width  t~exp~   \w     \q     \k     \f   Frames
#--------------------------------------------------------------------------
  1  \w   -104.00 -71.00   0.50    4.00    --  -41.10 -70.00-121.00   66
  2  \w    -56.00  22.00   0.50    4.00    --  -41.10  70.00   9.00  156
  3  \w    -61.00 -35.00   0.50    4.00    --  -41.10 -70.00-121.00   52
  4  \w     11.00  51.00   0.50    4.00    --   41.10 -70.00-121.00   80
  5  \w     65.00 112.00   0.50    9.40    --  101.00 -70.00-121.00   94
  6  \w     95.00 157.00   0.50    9.40    --  101.00  70.00   9.00  124
  7  \w    -50.00  -4.00   0.50    4.00    --  -41.10  32.00   0.00   92
  8  \w    -67.00 -34.00   0.50    4.00    --  -41.10 -32.00  90.00   66
  9  \w   -107.00 -72.00   0.50    4.00    --  -41.10 -32.00  90.00   70
 10  \w    -51.00  16.00   0.50    4.00    --  -41.10  21.00 -60.00  134
 11  \w   -109.00 -33.00   0.50    4.00    --  -41.10 -21.00 120.00  152
 12  \w     60.00  96.00   0.50    4.00    --   41.10  70.00   9.00   72
 13  \w     22.00  47.00   0.50    4.00    --   41.10  70.00   9.00   50
 14  \w    -12.00  33.00   0.50    4.00    --   41.10 -54.00 120.00   90
 15  \w     54.00  79.00   0.50    4.00    --   41.10  32.00   0.00   50
 16  \w     54.00 114.00   0.50    9.40    --  101.00 -42.00-150.00  120
 17  \w     68.00 105.00   0.50    9.40    --  101.00 -42.00 150.00   74
 18  \w     79.00 109.00   0.50    9.40    --  101.00 -77.00 120.00   60
 19  \w     92.00 124.00   0.50    9.40    --  101.00  33.00  30.00   64
 20  \w     84.00 116.00   0.50    9.40    --  101.00  59.00 120.00   64
 21  \w     94.00 152.00   0.50    9.40    --  101.00 111.00 -90.00  116
 22  \w     82.00 153.00   0.50    9.40    --  101.00 111.00 -60.00  142
 23  \w    132.00 157.00   0.50    9.40    --  101.00  77.00 -60.00   50
 24  \w     77.00 113.00   0.50    9.40    --  101.00  77.00 -60.00   72
 25  \w    100.00 157.00   0.50    9.40    --  101.00  25.00 -30.00  114
 26  \w     38.00  86.00   0.50    9.40    --  101.00 -50.00 -60.00   96
 27  \w    103.00 153.00   0.50    9.40    --  101.00  42.00  60.00  100
 28  \w     43.00  69.00   0.50    9.40    --  101.00 -77.00 120.00   52
 29  \w     30.00  61.00   0.50    9.40    --  101.00 -17.00  30.00   62
 30  \w     98.00 133.00   0.50    9.40    --  101.00  93.00 -30.00   70
 31  \w     38.00  93.00   0.50    9.40    --  101.00 -68.00-150.00  110
 32  \w    132.00 157.00   0.50    9.40    --  101.00  33.00-150.00   50
 33  \w     93.00 118.00   0.50    9.40    --  101.00  33.00-150.00   50
 34  \w     98.00 156.00   0.50    9.40    --  101.00  25.00 -60.00  116
;
_diffrn_measurement_device 'four-circle diffractometer'
_diffrn_measurement_device_type 'SuperNova, Single source at offset/far, HyPix3000'
_diffrn_measurement_method '\w scans'
_diffrn_orient_matrix_type 'CrysAlisPro convention (1999,Acta A55,543-557)'
_diffrn_orient_matrix_UB_11 -0.1099903000
_diffrn_orient_matrix_UB_12 0.0854282000
_diffrn_orient_matrix_UB_13 -0.0688782000
_diffrn_orient_matrix_UB_21 0.0338483000
_diffrn_orient_matrix_UB_22 -0.1258890000
_diffrn_orient_matrix_UB_23 -0.0617494000
_diffrn_orient_matrix_UB_31 -0.1174971000
_diffrn_orient_matrix_UB_32 -0.1159151000
_diffrn_orient_matrix_UB_33 0.0163989000
_diffrn_radiation_monochromator mirror
_diffrn_radiation_probe x-ray
_diffrn_radiation_type CuK\a
_diffrn_radiation_wavelength 1.54184
_diffrn_reflns_av_R_equivalents 0.0251
_diffrn_reflns_av_unetI/netI 0.0328
_diffrn_reflns_Laue_measured_fraction_full 0.993
_diffrn_reflns_Laue_measured_fraction_max 0.992
_diffrn_reflns_limit_h_max 11
_diffrn_reflns_limit_h_min -11
_diffrn_reflns_limit_k_max 9
_diffrn_reflns_limit_k_min -9
_diffrn_reflns_limit_l_max 20
_diffrn_reflns_limit_l_min -19
_diffrn_reflns_number 6439
_diffrn_reflns_point_group_measured_fraction_full 0.993
_diffrn_reflns_point_group_measured_fraction_max 0.992
_diffrn_reflns_theta_full 67.684
_diffrn_reflns_theta_max 69.986
_diffrn_reflns_theta_min 4.869
_diffrn_source 'micro-focus sealed X-ray tube'
_diffrn_source_type 'SuperNova (Cu) X-ray Source'
_exptl_absorpt_coefficient_mu 1.674
_exptl_absorpt_correction_T_max 1.00000
_exptl_absorpt_correction_T_min 0.66888
_exptl_absorpt_correction_type multi-scan
_exptl_absorpt_process_details
;
CrysAlisPro 1.171.39.35a (Rigaku Oxford Diffraction, 2017)
Empirical absorption correction using spherical harmonics,
 implemented in SCALE3 ABSPACK scaling algorithm.
;
_exptl_crystal_colour colourless
_exptl_crystal_colour_primary colourless
_exptl_crystal_density_diffrn 1.555
_exptl_crystal_description prism
_exptl_crystal_F_000 620
_exptl_crystal_size_max 0.13
_exptl_crystal_size_mid 0.09
_exptl_crystal_size_min 0.06
_refine_diff_density_max 0.334
_refine_diff_density_min -0.396
_refine_diff_density_rms 0.057
_refine_ls_extinction_method none
_refine_ls_goodness_of_fit_ref 1.082
_refine_ls_hydrogen_treatment constr
_refine_ls_matrix_type full
_refine_ls_number_parameters 180
_refine_ls_number_reflns 2399
_refine_ls_number_restraints 0
_refine_ls_restrained_S_all 1.082
_refine_ls_R_factor_all 0.0505
_refine_ls_R_factor_gt 0.0413
_refine_ls_shift/su_max 0.000
_refine_ls_shift/su_mean 0.000
_refine_ls_structure_factor_coef Fsqd
_refine_ls_weighting_details 'w=1/[\s^2^(Fo^2^)+(0.0305P)^2^+1.3880P] where P=(Fo^2^+2Fc^2^)/3'
_refine_ls_weighting_scheme calc
_refine_ls_wR_factor_gt 0.0891
_refine_ls_wR_factor_ref 0.0932
_reflns_Friedel_coverage 0.000
_reflns_number_gt 2088
_reflns_number_total 2399
_reflns_threshold_expression 'I > 2\s(I)'
_cod_data_source_file d0nj00704h2.cif
_cod_data_source_block m10
_cod_depositor_comments
;Adding full bibliography for 7059474--7059481.cif.

 Adding full bibliography for 7059474--7059481.cif.
;
_cod_database_code 7059475
_shelx_shelxl_version_number 2018/3
_chemical_oxdiff_formula 'Ni C27'
_shelx_space_group_comment
;
The symmetry employed for this shelxl refinement is uniquely defined
by the following loop, which should always be used as a source of
symmetry information in preference to the above space-group names.
They are only intended as comments.
;
_reflns_odcompleteness_completeness 98.44
_reflns_odcompleteness_iscentric 1
_reflns_odcompleteness_theta 71.98
_olex2_refinement_description
;
1. Fixed Uiso
 At 1.2 times of:
  All C(H) groups, All N(H) groups
 At 1.5 times of:
  All C(H,H,H) groups
2.a Aromatic/amide H refined with riding coordinates:
 N1(H1), N6(H6), C5(H5), C6(H6A), C4(H4), C7(H7), C9(H9), C8(H8)
2.b Idealised Me refined as rotating group:
 C2(H2A,H2B,H2C), C3(H3A,H3B,H3C)
;
_olex2_submission_special_instructions 'No special instructions were received'
_oxdiff_exptl_absorpt_empirical_details
;
Empirical correction (ABSPACK) includes:
- Absorption correction using spherical harmonics
- Frame scaling
;
_oxdiff_exptl_absorpt_empirical_full_max 1.593
_oxdiff_exptl_absorpt_empirical_full_min 0.699

loop_
_space_group_symop_operation_xyz
'x, y, z'
'-x+1/2, y+1/2, -z+1/2'
'-x, -y, -z'
'x-1/2, -y-1/2, z-1/2'

loop_
_atom_site_label
_atom_site_type_symbol
_atom_site_fract_x
_atom_site_fract_y
_atom_site_fract_z
_atom_site_U_iso_or_equiv
_atom_site_adp_type
_atom_site_occupancy
_atom_site_site_symmetry_order
_atom_site_calc_flag
_atom_site_refinement_flags_posn
_atom_site_refinement_flags_adp
_atom_site_refinement_flags_occupancy
_atom_site_disorder_assembly
_atom_site_disorder_group
Ni1 Ni 0.500000 0.500000 0.500000 0.01998(16) Uani 1 2 d S T P . .
O1 O 0.93532(18) 0.4810(2) 0.60037(12) 0.0334(4) Uani 1 1 d . . . . .
O2 O 1.14671(17) 0.3911(2) 0.59706(12) 0.0354(4) Uani 1 1 d . . . . .
O3 O 0.99066(19) 0.2243(2) 0.62787(13) 0.0376(5) Uani 1 1 d . . . . .
N4 N 0.60342(19) 0.7150(2) 0.54629(12) 0.0209(4) Uani 1 1 d . . . . .
N3 N 0.51606(19) 0.8200(2) 0.57710(11) 0.0202(4) Uani 1 1 d . . . . .
N1 N 0.33794(19) 0.6294(2) 0.53423(12) 0.0215(4) Uani 1 1 d . . . . .
H1 H 0.250989 0.595123 0.522254 0.026 Uiso 1 1 calc R . . . .
N7 N 1.0247(2) 0.3650(2) 0.60789(12) 0.0239(4) Uani 1 1 d . . . . .
N5 N 0.55986(19) 0.3994(2) 0.61980(12) 0.0223(4) Uani 1 1 d . . . . .
N6 N 0.69671(19) 0.3563(2) 0.65345(12) 0.0230(4) Uani 1 1 d . . . . .
H6 H 0.766838 0.371636 0.630549 0.028 Uiso 1 1 calc R . . . .
N2 N 0.2932(2) 0.8643(2) 0.61016(12) 0.0233(4) Uani 1 1 d . . . . .
C1 C 0.3743(2) 0.7637(3) 0.57431(14) 0.0207(5) Uani 1 1 d . . . . .
C5 C 0.7104(2) 0.9628(3) 0.57644(14) 0.0219(5) Uani 1 1 d . . . . .
H5 H 0.779132 1.045935 0.583015 0.026 Uiso 1 1 calc R . . . .
C6 C 0.7201(2) 0.8012(3) 0.54666(14) 0.0232(5) Uani 1 1 d . . . . .
H6A H 0.798679 0.760414 0.529436 0.028 Uiso 1 1 calc R . . . .
C4 C 0.5788(2) 0.9720(3) 0.59367(13) 0.0220(5) Uani 1 1 d . . . . .
H4 H 0.539269 1.064535 0.613090 0.026 Uiso 1 1 calc R . . . .
C7 C 0.4865(3) 0.3552(3) 0.67493(15) 0.0268(5) Uani 1 1 d . . . . .
H7 H 0.388712 0.370270 0.668583 0.032 Uiso 1 1 calc R . . . .
C9 C 0.7091(3) 0.2868(3) 0.72689(15) 0.0274(5) Uani 1 1 d . . . . .
H9 H 0.792995 0.247814 0.760758 0.033 Uiso 1 1 calc R . . . .
C8 C 0.5763(3) 0.2833(3) 0.74328(15) 0.0291(5) Uani 1 1 d . . . . .
H8 H 0.551350 0.242253 0.789674 0.035 Uiso 1 1 calc R . . . .
C2 C 0.1384(2) 0.8360(3) 0.58740(17) 0.0306(6) Uani 1 1 d . . . . .
H2A H 0.108059 0.825190 0.529264 0.046 Uiso 1 1 calc GR . . . .
H2B H 0.090137 0.928165 0.605203 0.046 Uiso 1 1 calc GR . . . .
H2C H 0.115901 0.736032 0.612851 0.046 Uiso 1 1 calc GR . . . .
C3 C 0.3429(3) 0.9264(4) 0.69345(16) 0.0345(6) Uani 1 1 d . . . . .
H3A H 0.308474 0.855361 0.730441 0.052 Uiso 1 1 calc GR . . . .
H3B H 0.307550 1.037025 0.696914 0.052 Uiso 1 1 calc GR . . . .
H3C H 0.445425 0.927732 0.707633 0.052 Uiso 1 1 calc GR . . . .

loop_
_atom_site_aniso_label
_atom_site_aniso_U_11
_atom_site_aniso_U_22
_atom_site_aniso_U_33
_atom_site_aniso_U_23
_atom_site_aniso_U_13
_atom_site_aniso_U_12
Ni1 0.0169(3) 0.0143(3) 0.0291(3) -0.0021(2) 0.0062(2) -0.0005(2)
O1 0.0228(8) 0.0243(9) 0.0536(11) 0.0018(8) 0.0099(8) 0.0029(7)
O2 0.0183(8) 0.0433(11) 0.0474(11) 0.0053(9) 0.0131(8) -0.0012(8)
O3 0.0283(9) 0.0224(9) 0.0615(13) 0.0001(9) 0.0090(9) -0.0041(7)
N4 0.0175(9) 0.0165(9) 0.0284(10) -0.0022(8) 0.0049(8) 0.0013(7)
N3 0.0189(9) 0.0157(9) 0.0257(10) 0.0005(8) 0.0044(7) 0.0009(7)
N1 0.0166(9) 0.0182(9) 0.0303(10) -0.0013(8) 0.0065(8) -0.0013(7)
N7 0.0208(10) 0.0252(10) 0.0246(10) -0.0042(8) 0.0029(8) -0.0021(8)
N5 0.0182(9) 0.0189(9) 0.0296(11) -0.0021(8) 0.0053(8) 0.0002(7)
N6 0.0158(9) 0.0230(10) 0.0298(11) -0.0038(8) 0.0040(8) -0.0003(7)
N2 0.0205(9) 0.0204(10) 0.0297(11) -0.0040(8) 0.0072(8) 0.0002(7)
C1 0.0195(11) 0.0187(11) 0.0239(12) 0.0029(9) 0.0050(9) 0.0008(8)
C5 0.0205(11) 0.0180(11) 0.0258(12) 0.0014(9) 0.0023(9) -0.0028(8)
C6 0.0191(11) 0.0210(11) 0.0292(12) 0.0029(10) 0.0049(9) -0.0003(9)
C4 0.0253(12) 0.0153(11) 0.0236(12) -0.0013(9) 0.0021(9) -0.0016(9)
C7 0.0242(12) 0.0240(12) 0.0335(13) -0.0021(10) 0.0093(10) -0.0012(9)
C9 0.0226(12) 0.0298(13) 0.0271(13) -0.0031(10) 0.0000(9) -0.0012(9)
C8 0.0314(13) 0.0322(13) 0.0245(12) -0.0037(10) 0.0080(10) -0.0033(10)
C2 0.0234(12) 0.0292(13) 0.0408(15) -0.0058(11) 0.0105(10) 0.0011(10)
C3 0.0321(13) 0.0429(15) 0.0298(14) -0.0093(12) 0.0101(11) -0.0029(12)

loop_
_atom_type_symbol
_atom_type_description
_atom_type_scat_dispersion_real
_atom_type_scat_dispersion_imag
_atom_type_scat_source
C C 0.0181 0.0091 'International Tables Vol C Tables 4.2.6.8 and 6.1.1.4'
H H 0.0000 0.0000 'International Tables Vol C Tables 4.2.6.8 and 6.1.1.4'
N N 0.0311 0.0180 'International Tables Vol C Tables 4.2.6.8 and 6.1.1.4'
Ni Ni -3.0029 0.5091 'International Tables Vol C Tables 4.2.6.8 and 6.1.1.4'
O O 0.0492 0.0322 'International Tables Vol C Tables 4.2.6.8 and 6.1.1.4'

loop_
_geom_angle_atom_site_label_1
_geom_angle_atom_site_label_2
_geom_angle_atom_site_label_3
_geom_angle
_geom_angle_site_symmetry_1
_geom_angle_site_symmetry_3
_geom_angle_publ_flag
N4 Ni1 N4 180.0 . 3_666 ?
N4 Ni1 N1 101.54(7) . 3_666 ?
N4 Ni1 N1 78.46(7) . . ?
N4 Ni1 N1 78.46(7) 3_666 3_666 ?
N4 Ni1 N1 101.54(7) 3_666 . ?
N4 Ni1 N5 92.35(7) . 3_666 ?
N4 Ni1 N5 87.65(7) . . ?
N4 Ni1 N5 87.65(7) 3_666 3_666 ?
N4 Ni1 N5 92.35(7) 3_666 . ?
N1 Ni1 N1 180.0 . 3_666 ?
N1 Ni1 N5 89.09(7) . . ?
N1 Ni1 N5 90.91(7) . 3_666 ?
N1 Ni1 N5 89.09(7) 3_666 3_666 ?
N1 Ni1 N5 90.91(7) 3_666 . ?
N5 Ni1 N5 180.00(10) 3_666 . ?
N3 N4 Ni1 112.08(13) . . ?
C6 N4 Ni1 141.36(16) . . ?
C6 N4 N3 105.55(18) . . ?
N4 N3 C1 117.03(17) . . ?
C4 N3 N4 110.39(18) . . ?
C4 N3 C1 131.74(19) . . ?
Ni1 N1 H1 121.9 . . ?
C1 N1 Ni1 116.17(15) . . ?
C1 N1 H1 121.9 . . ?
O2 N7 O1 120.4(2) . . ?
O2 N7 O3 120.5(2) . . ?
O3 N7 O1 119.09(19) . . ?
N6 N5 Ni1 121.33(15) . . ?
C7 N5 Ni1 133.56(16) . . ?
C7 N5 N6 105.00(19) . . ?
N5 N6 H6 124.3 . . ?
C9 N6 N5 111.43(19) . . ?
C9 N6 H6 124.3 . . ?
C1 N2 C2 116.34(19) . . ?
C1 N2 C3 122.4(2) . . ?
C3 N2 C2 113.10(19) . . ?
N1 C1 N3 115.4(2) . . ?
N1 C1 N2 128.5(2) . . ?
N2 C1 N3 116.02(19) . . ?
C6 C5 H5 127.2 . . ?
C4 C5 H5 127.2 . . ?
C4 C5 C6 105.5(2) . . ?
N4 C6 C5 111.2(2) . . ?
N4 C6 H6A 124.4 . . ?
C5 C6 H6A 124.4 . . ?
N3 C4 H4 126.4 . . ?
C5 C4 N3 107.23(19) . . ?
C5 C4 H4 126.4 . . ?
N5 C7 H7 124.5 . . ?
N5 C7 C8 111.0(2) . . ?
C8 C7 H7 124.5 . . ?
N6 C9 H9 126.1 . . ?
N6 C9 C8 107.9(2) . . ?
C8 C9 H9 126.1 . . ?
C7 C8 H8 127.6 . . ?
C9 C8 C7 104.7(2) . . ?
C9 C8 H8 127.6 . . ?
N2 C2 H2A 109.5 . . ?
N2 C2 H2B 109.5 . . ?
N2 C2 H2C 109.5 . . ?
H2A C2 H2B 109.5 . . ?
H2A C2 H2C 109.5 . . ?
H2B C2 H2C 109.5 . . ?
N2 C3 H3A 109.5 . . ?
N2 C3 H3B 109.5 . . ?
N2 C3 H3C 109.5 . . ?
H3A C3 H3B 109.5 . . ?
H3A C3 H3C 109.5 . . ?
H3B C3 H3C 109.5 . . ?

loop_
_geom_bond_atom_site_label_1
_geom_bond_atom_site_label_2
_geom_bond_distance
_geom_bond_site_symmetry_2
_geom_bond_publ_flag
Ni1 N4 2.0593(18) . ?
Ni1 N4 2.0593(18) 3_666 ?
Ni1 N1 2.0654(18) . ?
Ni1 N1 2.0655(18) 3_666 ?
Ni1 N5 2.1287(19) 3_666 ?
Ni1 N5 2.1288(19) . ?
O1 N7 1.256(3) . ?
O2 N7 1.247(2) . ?
O3 N7 1.247(3) . ?
N4 N3 1.376(3) . ?
N4 C6 1.319(3) . ?
N3 C1 1.428(3) . ?
N3 C4 1.365(3) . ?
N1 H1 0.8600 . ?
N1 C1 1.281(3) . ?
N5 N6 1.354(3) . ?
N5 C7 1.338(3) . ?
N6 H6 0.8600 . ?
N6 C9 1.339(3) . ?
N2 C1 1.359(3) . ?
N2 C2 1.467(3) . ?
N2 C3 1.464(3) . ?
C5 H5 0.9300 . ?
C5 C6 1.405(3) . ?
C5 C4 1.365(3) . ?
C6 H6A 0.9300 . ?
C4 H4 0.9300 . ?
C7 H7 0.9300 . ?
C7 C8 1.397(3) . ?
C9 H9 0.9300 . ?
C9 C8 1.368(3) . ?
C8 H8 0.9300 . ?
C2 H2A 0.9600 . ?
C2 H2B 0.9600 . ?
C2 H2C 0.9600 . ?
C3 H3A 0.9600 . ?
C3 H3B 0.9600 . ?
C3 H3C 0.9600 . ?
